data_7018632
loop_
_publ_author_name
'Weiss, Charles J.'
'Groves, Amy N.'
'Mock, Michael T.'
'Dougherty, William G.'
'Kassel, W. Scott'
'Helm, Monte L.'
'Dubois, Daniel L.'
'Bullock, R. Morris'

_publ_section_title
;
 Synthesis and reactivity of molybdenum and tungsten bis(dinitrogen)
 complexes supported by diphosphine chelates containing pendant amines.
;
_journal_issue 15
_journal_name_full 'Dalton transactions (Cambridge, England : 2003)'
_journal_page_first 4517
_journal_page_last 4529
_journal_paper_doi 10.1039/c2dt12224c
_journal_volume 41
_journal_year 2012
_chemical_formula_sum 'C33 H31 Mo0.5 N3 P2'
_chemical_formula_weight 579.52
_chemical_name_systematic
;
?
;
_space_group_IT_number 15
_symmetry_cell_setting monoclinic
_symmetry_space_group_name_Hall '-C 2yc'
_symmetry_space_group_name_H-M 'C 1 2/c 1'
_atom_sites_solution_hydrogens geom
_atom_sites_solution_primary direct
_atom_sites_solution_secondary difmap
_audit_creation_method SHELXL-97
_cell_angle_alpha 90.00
_cell_angle_beta 102.277(8)
_cell_angle_gamma 90.00
_cell_formula_units_Z 8
_cell_length_a 23.123(4)
_cell_length_b 16.082(3)
_cell_length_c 15.539(3)
_cell_measurement_reflns_used 6161
_cell_measurement_temperature 100(2)
_cell_measurement_theta_max 28.09
_cell_measurement_theta_min 2.87
_cell_volume 5646.2(18)
_computing_cell_refinement 'Bruker SAINT'
_computing_data_collection 'Bruker APEX2'
_computing_data_reduction 'Bruker SAINT'
_computing_molecular_graphics 'Bruker SHELXTL'
_computing_publication_material 'Bruker SHELXTL'
_computing_structure_refinement 'SHELXL-97 (Sheldrick, 2008)'
_computing_structure_solution 'SHELXS-97 (Sheldrick, 2008)'
_diffrn_ambient_temperature 100(2)
_diffrn_measured_fraction_theta_full 0.992
_diffrn_measured_fraction_theta_max 0.992
_diffrn_measurement_device_type 'Bruker APEX-II CCD'
_diffrn_measurement_method '\f and \w scans'
_diffrn_radiation_monochromator graphite
_diffrn_radiation_source 'fine-focus sealed tube'
_diffrn_radiation_type MoK\a
_diffrn_radiation_wavelength 0.71073
_diffrn_reflns_av_R_equivalents 0.0832
_diffrn_reflns_av_sigmaI/netI 0.0852
_diffrn_reflns_limit_h_max 35
_diffrn_reflns_limit_h_min -35
_diffrn_reflns_limit_k_max 24
_diffrn_reflns_limit_k_min -24
_diffrn_reflns_limit_l_max 23
_diffrn_reflns_limit_l_min -23
_diffrn_reflns_number 51596
_diffrn_reflns_theta_full 33.26
_diffrn_reflns_theta_max 33.26
_diffrn_reflns_theta_min 1.80
_exptl_absorpt_coefficient_mu 0.394
_exptl_absorpt_correction_T_max 0.9844
_exptl_absorpt_correction_T_min 0.9254
_exptl_absorpt_correction_type multi-scan
_exptl_absorpt_process_details SADABS
_exptl_crystal_colour yellow
_exptl_crystal_density_diffrn 1.363
_exptl_crystal_density_method 'not measured'
_exptl_crystal_description rod
_exptl_crystal_F_000 2408
_exptl_crystal_size_max 0.20
_exptl_crystal_size_mid 0.05
_exptl_crystal_size_min 0.04
_refine_diff_density_max 0.535
_refine_diff_density_min -0.579
_refine_diff_density_rms 0.105
_refine_ls_extinction_method none
_refine_ls_goodness_of_fit_ref 1.004
_refine_ls_hydrogen_treatment constr
_refine_ls_matrix_type full
_refine_ls_number_parameters 349
_refine_ls_number_reflns 10782
_refine_ls_number_restraints 0
_refine_ls_restrained_S_all 1.004
_refine_ls_R_factor_all 0.0885
_refine_ls_R_factor_gt 0.0448
_refine_ls_shift/su_max 0.001
_refine_ls_shift/su_mean 0.000
_refine_ls_structure_factor_coef Fsqd
_refine_ls_weighting_details 'calc w=1/[\s^2^(Fo^2^)+(0.0388P)^2^+1.5250P] where P=(Fo^2^+2Fc^2^)/3'
_refine_ls_weighting_scheme calc
_refine_ls_wR_factor_gt 0.0850
_refine_ls_wR_factor_ref 0.0992
_reflns_number_gt 7228
_reflns_number_total 10782
_reflns_threshold_expression >2sigma(I)
_cod_data_source_file c2dt12224c.txt
_cod_data_source_block trans-Mo(N2)2(PPhNBnPPh)2_(8)
_cod_depositor_comments
;
The following automatic conversions were performed:

'_symmetry_cell_setting' value 'Monoclinic' changed to 'monoclinic'
according to /home/saulius/struct/CIF-dictionaries/cif_core.dic
dictionary named 'cif_core.dic' version 2.4.1 from 2010-06-29.

Automatic conversion script
Id: cif_fix_values 1715 2011-07-08 13:25:40Z adriana 
;
_cod_original_cell_volume 5646.4(17)
_cod_original_sg_symbol_H-M C2/c
_cod_original_formula_sum 'C33 H31 Mo0.50 N3 P2'
_cod_database_code 7018632

loop_
_symmetry_equiv_pos_as_xyz
'x, y, z'
'-x, y, -z+1/2'
'x+1/2, y+1/2, z'
'-x+1/2, y+1/2, -z+1/2'
'-x, -y, -z'
'x, -y, z-1/2'
'-x+1/2, -y+1/2, -z'
'x+1/2, -y+1/2, z-1/2'

loop_
_atom_site_label
_atom_site_type_symbol
_atom_site_fract_x
_atom_site_fract_y
_atom_site_fract_z
_atom_site_U_iso_or_equiv
_atom_site_adp_type
_atom_site_occupancy
_atom_site_symmetry_multiplicity
_atom_site_calc_flag
_atom_site_refinement_flags
Mo1 Mo 0.2500 0.2500 0.5000 0.00954(5) Uani 1 2 d S
N1 N 0.40268(7) 0.11898(10) 0.53647(10) 0.0129(3) Uani 1 1 d .
N2 N 0.25660(7) 0.18989(10) 0.61629(11) 0.0143(3) Uani 1 1 d .
N3 N 0.26272(8) 0.15585(11) 0.68015(11) 0.0196(4) Uani 1 1 d .
P1 P 0.28380(2) 0.11965(3) 0.44478(3) 0.01146(10) Uani 1 1 d .
P2 P 0.14318(2) 0.22230(3) 0.44342(3) 0.01103(9) Uani 1 1 d .
C1 C 0.21123(8) 0.00390(12) 0.50402(13) 0.0171(4) Uani 1 1 d .
H1A H 0.2132 0.0418 0.5515 0.020 Uiso 1 1 calc R
C2 C 0.18053(9) -0.07036(14) 0.50347(14) 0.0229(4) Uani 1 1 d .
H2A H 0.1617 -0.0831 0.5505 0.027 Uiso 1 1 calc R
C3 C 0.17731(9) -0.12598(13) 0.43465(15) 0.0244(5) Uani 1 1 d .
H3A H 0.1562 -0.1767 0.4345 0.029 Uiso 1 1 calc R
C4 C 0.20479(9) -0.10770(13) 0.36595(15) 0.0223(4) Uani 1 1 d .
H4A H 0.2026 -0.1459 0.3187 0.027 Uiso 1 1 calc R
C5 C 0.23559(8) -0.03344(12) 0.36616(13) 0.0170(4) Uani 1 1 d .
H5A H 0.2543 -0.0211 0.3189 0.020 Uiso 1 1 calc R
C6 C 0.23922(8) 0.02339(12) 0.43531(13) 0.0143(4) Uani 1 1 d .
C7 C 0.36093(9) 0.09869(13) 0.32458(14) 0.0190(4) Uani 1 1 d .
H7A H 0.3902 0.0791 0.3728 0.023 Uiso 1 1 calc R
C8 C 0.37370(10) 0.10387(14) 0.24096(14) 0.0256(5) Uani 1 1 d .
H8A H 0.4117 0.0878 0.2326 0.031 Uiso 1 1 calc R
C9 C 0.33155(11) 0.13213(14) 0.17018(14) 0.0261(5) Uani 1 1 d .
H9A H 0.3403 0.1344 0.1132 0.031 Uiso 1 1 calc R
C10 C 0.27655(10) 0.15717(14) 0.18246(14) 0.0237(5) Uani 1 1 d .
H10A H 0.2478 0.1778 0.1342 0.028 Uiso 1 1 calc R
C11 C 0.26371(9) 0.15188(13) 0.26564(13) 0.0189(4) Uani 1 1 d .
H11A H 0.2259 0.1688 0.2737 0.023 Uiso 1 1 calc R
C12 C 0.30545(8) 0.12218(12) 0.33760(12) 0.0135(4) Uani 1 1 d .
C13 C 0.34850(8) 0.06908(12) 0.51709(12) 0.0143(4) Uani 1 1 d .
H13A H 0.3376 0.0544 0.5735 0.017 Uiso 1 1 calc R
H13B H 0.3570 0.0166 0.4889 0.017 Uiso 1 1 calc R
C14 C 0.45363(8) 0.06470(12) 0.56966(13) 0.0161(4) Uani 1 1 d .
H14A H 0.4497 0.0135 0.5335 0.019 Uiso 1 1 calc R
H14B H 0.4532 0.0483 0.6309 0.019 Uiso 1 1 calc R
C15 C 0.56128(9) 0.09087(14) 0.63608(14) 0.0214(4) Uani 1 1 d .
H15A H 0.5567 0.0603 0.6865 0.026 Uiso 1 1 calc R
C16 C 0.61683(9) 0.12101(14) 0.63064(16) 0.0273(5) Uani 1 1 d .
H16A H 0.6501 0.1105 0.6770 0.033 Uiso 1 1 calc R
C17 C 0.62357(10) 0.16624(14) 0.55770(16) 0.0280(5) Uani 1 1 d .
H17A H 0.6615 0.1861 0.5533 0.034 Uiso 1 1 calc R
C18 C 0.57472(10) 0.18252(14) 0.49099(16) 0.0259(5) Uani 1 1 d .
H18A H 0.5792 0.2148 0.4416 0.031 Uiso 1 1 calc R
C19 C 0.51941(9) 0.15218(13) 0.49572(14) 0.0194(4) Uani 1 1 d .
H19A H 0.4862 0.1635 0.4495 0.023 Uiso 1 1 calc R
C20 C 0.51225(8) 0.10516(12) 0.56803(13) 0.0167(4) Uani 1 1 d .
C21 C 0.09959(8) 0.31602(12) 0.39864(12) 0.0138(4) Uani 1 1 d .
H21A H 0.1169 0.3398 0.3510 0.017 Uiso 1 1 calc R
H21B H 0.0586 0.2985 0.3721 0.017 Uiso 1 1 calc R
C22 C 0.10428(8) 0.07398(12) 0.34770(13) 0.0157(4) Uani 1 1 d .
H22A H 0.1063 0.0485 0.4034 0.019 Uiso 1 1 calc R
C23 C 0.08729(9) 0.02715(13) 0.27125(13) 0.0188(4) Uani 1 1 d .
H23A H 0.0780 -0.0300 0.2755 0.023 Uiso 1 1 calc R
C24 C 0.08368(9) 0.06235(13) 0.18915(13) 0.0197(4) Uani 1 1 d .
H24A H 0.0720 0.0298 0.1373 0.024 Uiso 1 1 calc R
C25 C 0.09739(9) 0.14573(13) 0.18352(13) 0.0192(4) Uani 1 1 d .
H25A H 0.0947 0.1708 0.1275 0.023 Uiso 1 1 calc R
C26 C 0.11504(8) 0.19304(12) 0.25972(12) 0.0154(4) Uani 1 1 d .
H26A H 0.1249 0.2500 0.2550 0.018 Uiso 1 1 calc R
C27 C 0.11847(8) 0.15806(12) 0.34329(12) 0.0126(3) Uani 1 1 d .
C28 C 0.03856(8) 0.15177(12) 0.48264(13) 0.0168(4) Uani 1 1 d .
H28A H 0.0253 0.1440 0.4210 0.020 Uiso 1 1 calc R
C29 C 0.00175(9) 0.12995(13) 0.53910(13) 0.0196(4) Uani 1 1 d .
H29A H -0.0359 0.1059 0.5161 0.024 Uiso 1 1 calc R
C30 C 0.02008(9) 0.14344(13) 0.62924(13) 0.0205(4) Uani 1 1 d .
H30A H -0.0053 0.1295 0.6678 0.025 Uiso 1 1 calc R
C31 C 0.07527(9) 0.17720(13) 0.66270(13) 0.0180(4) Uani 1 1 d .
H31A H 0.0877 0.1870 0.7242 0.022 Uiso 1 1 calc R
C32 C 0.11264(8) 0.19689(12) 0.60637(12) 0.0152(4) Uani 1 1 d .
H32A H 0.1509 0.2188 0.6299 0.018 Uiso 1 1 calc R
C33 C 0.09462(8) 0.18483(11) 0.51549(12) 0.0129(4) Uani 1 1 d .

loop_
_atom_site_aniso_label
_atom_site_aniso_U_11
_atom_site_aniso_U_22
_atom_site_aniso_U_33
_atom_site_aniso_U_23
_atom_site_aniso_U_13
_atom_site_aniso_U_12
Mo1 0.00895(9) 0.01045(10) 0.00947(10) -0.00044(9) 0.00254(7) -0.00017(9)
N1 0.0104(7) 0.0128(8) 0.0154(8) -0.0019(6) 0.0021(6) 0.0010(6)
N2 0.0106(7) 0.0138(8) 0.0188(8) -0.0052(6) 0.0039(6) -0.0012(6)
N3 0.0184(8) 0.0230(9) 0.0168(8) 0.0017(7) 0.0025(7) 0.0004(7)
P1 0.0106(2) 0.0120(2) 0.0122(2) -0.00074(18) 0.00337(17) -0.00030(17)
P2 0.0099(2) 0.0118(2) 0.0114(2) -0.00015(17) 0.00239(17) -0.00004(17)
C1 0.0158(9) 0.0171(10) 0.0189(10) 0.0007(8) 0.0051(8) -0.0008(7)
C2 0.0188(10) 0.0240(11) 0.0262(11) 0.0074(9) 0.0058(9) -0.0033(8)
C3 0.0218(10) 0.0163(10) 0.0342(13) 0.0038(9) 0.0042(9) -0.0063(8)
C4 0.0214(10) 0.0158(10) 0.0283(12) -0.0041(8) 0.0022(9) -0.0022(8)
C5 0.0152(9) 0.0135(9) 0.0231(10) -0.0029(8) 0.0056(8) -0.0018(7)
C6 0.0102(8) 0.0128(9) 0.0197(10) -0.0002(7) 0.0022(7) 0.0006(7)
C7 0.0182(9) 0.0202(10) 0.0195(10) -0.0014(8) 0.0064(8) 0.0018(8)
C8 0.0246(11) 0.0319(12) 0.0251(11) -0.0041(9) 0.0157(9) -0.0001(9)
C9 0.0375(13) 0.0276(12) 0.0169(10) -0.0029(9) 0.0142(10) -0.0049(10)
C10 0.0296(11) 0.0270(12) 0.0136(10) -0.0009(8) 0.0026(8) -0.0024(9)
C11 0.0189(9) 0.0211(10) 0.0168(10) -0.0034(8) 0.0041(8) -0.0022(8)
C12 0.0145(8) 0.0125(9) 0.0144(9) -0.0030(7) 0.0054(7) -0.0017(7)
C13 0.0132(8) 0.0126(9) 0.0167(9) -0.0012(7) 0.0023(7) 0.0007(7)
C14 0.0139(8) 0.0152(9) 0.0190(10) 0.0006(8) 0.0029(7) 0.0038(7)
C15 0.0182(9) 0.0260(11) 0.0193(10) -0.0056(9) 0.0023(8) 0.0061(8)
C16 0.0147(9) 0.0308(12) 0.0327(13) -0.0130(10) -0.0032(9) 0.0070(9)
C17 0.0155(10) 0.0246(12) 0.0454(14) -0.0125(11) 0.0103(10) 0.0000(9)
C18 0.0208(10) 0.0205(11) 0.0397(13) -0.0022(10) 0.0141(10) 0.0012(9)
C19 0.0151(9) 0.0194(10) 0.0235(11) -0.0020(8) 0.0039(8) 0.0029(8)
C20 0.0138(8) 0.0154(9) 0.0211(10) -0.0061(8) 0.0044(7) 0.0048(7)
C21 0.0136(8) 0.0133(9) 0.0141(9) -0.0014(7) 0.0022(7) 0.0011(7)
C22 0.0159(9) 0.0156(9) 0.0149(9) 0.0009(7) 0.0013(7) 0.0000(7)
C23 0.0191(9) 0.0143(9) 0.0219(10) -0.0036(8) 0.0016(8) -0.0028(8)
C24 0.0192(9) 0.0222(11) 0.0162(10) -0.0062(8) 0.0007(8) -0.0011(8)
C25 0.0191(9) 0.0237(11) 0.0145(9) -0.0006(8) 0.0028(8) 0.0002(8)
C26 0.0146(8) 0.0151(9) 0.0166(9) -0.0019(7) 0.0039(7) -0.0024(7)
C27 0.0085(7) 0.0148(9) 0.0138(9) -0.0009(7) 0.0008(6) 0.0000(7)
C28 0.0143(9) 0.0199(10) 0.0157(9) 0.0005(8) 0.0022(7) -0.0010(8)
C29 0.0125(8) 0.0238(11) 0.0224(10) 0.0025(8) 0.0035(8) -0.0024(8)
C30 0.0165(9) 0.0258(11) 0.0209(10) 0.0064(9) 0.0080(8) 0.0002(8)
C31 0.0188(9) 0.0217(10) 0.0143(9) 0.0033(8) 0.0050(8) -0.0006(8)
C32 0.0139(8) 0.0145(9) 0.0169(9) 0.0003(7) 0.0027(7) -0.0004(7)
C33 0.0128(8) 0.0112(9) 0.0156(9) 0.0011(7) 0.0050(7) 0.0013(7)

loop_
_atom_type_symbol
_atom_type_description
_atom_type_scat_dispersion_real
_atom_type_scat_dispersion_imag
_atom_type_scat_source
C C 0.0033 0.0016 'International Tables Vol C Tables 4.2.6.8 and 6.1.1.4'
H H 0.0000 0.0000 'International Tables Vol C Tables 4.2.6.8 and 6.1.1.4'
N N 0.0061 0.0033 'International Tables Vol C Tables 4.2.6.8 and 6.1.1.4'
P P 0.1023 0.0942 'International Tables Vol C Tables 4.2.6.8 and 6.1.1.4'
Mo Mo -1.6832 0.6857 'International Tables Vol C Tables 4.2.6.8 and 6.1.1.4'

loop_
_geom_angle_atom_site_label_1
_geom_angle_atom_site_label_2
_geom_angle_atom_site_label_3
_geom_angle
_geom_angle_site_symmetry_1
_geom_angle_site_symmetry_3
N2 Mo1 N2 180.0 . 7_556
N2 Mo1 P1 93.72(5) . 7_556
N2 Mo1 P1 86.28(5) 7_556 7_556
N2 Mo1 P1 86.28(5) . .
N2 Mo1 P1 93.72(5) 7_556 .
P1 Mo1 P1 180.0 7_556 .
N2 Mo1 P2 96.37(5) . .
N2 Mo1 P2 83.63(5) 7_556 .
P1 Mo1 P2 84.847(17) 7_556 .
P1 Mo1 P2 95.153(17) . .
N2 Mo1 P2 83.63(5) . 7_556
N2 Mo1 P2 96.37(5) 7_556 7_556
P1 Mo1 P2 95.152(17) 7_556 7_556
P1 Mo1 P2 84.848(17) . 7_556
P2 Mo1 P2 180.0 . 7_556
C21 N1 C13 112.30(14) 7_556 .
C21 N1 C14 109.06(15) 7_556 .
C13 N1 C14 109.51(15) . .
N3 N2 Mo1 176.91(15) . .
C12 P1 C6 101.60(9) . .
C12 P1 C13 102.61(9) . .
C6 P1 C13 92.59(8) . .
C12 P1 Mo1 117.77(6) . .
C6 P1 Mo1 121.97(6) . .
C13 P1 Mo1 115.98(6) . .
C33 P2 C27 102.04(8) . .
C33 P2 C21 98.05(8) . .
C27 P2 C21 95.26(8) . .
C33 P2 Mo1 122.12(6) . .
C27 P2 Mo1 120.24(6) . .
C21 P2 Mo1 113.95(6) . .
C2 C1 C6 120.51(19) . .
C2 C1 H1A 119.7 . .
C6 C1 H1A 119.7 . .
C3 C2 C1 120.28(19) . .
C3 C2 H2A 119.9 . .
C1 C2 H2A 119.9 . .
C2 C3 C4 120.02(19) . .
C2 C3 H3A 120.0 . .
C4 C3 H3A 120.0 . .
C3 C4 C5 119.9(2) . .
C3 C4 H4A 120.0 . .
C5 C4 H4A 120.0 . .
C4 C5 C6 120.66(19) . .
C4 C5 H5A 119.7 . .
C6 C5 H5A 119.7 . .
C1 C6 C5 118.59(18) . .
C1 C6 P1 117.92(14) . .
C5 C6 P1 123.34(14) . .
C12 C7 C8 120.20(19) . .
C12 C7 H7A 119.9 . .
C8 C7 H7A 119.9 . .
C9 C8 C7 120.5(2) . .
C9 C8 H8A 119.7 . .
C7 C8 H8A 119.7 . .
C8 C9 C10 119.91(19) . .
C8 C9 H9A 120.0 . .
C10 C9 H9A 120.0 . .
C9 C10 C11 119.6(2) . .
C9 C10 H10A 120.2 . .
C11 C10 H10A 120.2 . .
C10 C11 C12 121.19(19) . .
C10 C11 H11A 119.4 . .
C12 C11 H11A 119.4 . .
C7 C12 C11 118.52(18) . .
C7 C12 P1 124.21(15) . .
C11 C12 P1 117.25(14) . .
N1 C13 P1 115.37(13) . .
N1 C13 H13A 108.4 . .
P1 C13 H13A 108.4 . .
N1 C13 H13B 108.4 . .
P1 C13 H13B 108.4 . .
H13A C13 H13B 107.5 . .
N1 C14 C20 113.23(16) . .
N1 C14 H14A 108.9 . .
C20 C14 H14A 108.9 . .
N1 C14 H14B 108.9 . .
C20 C14 H14B 108.9 . .
H14A C14 H14B 107.7 . .
C16 C15 C20 120.6(2) . .
C16 C15 H15A 119.7 . .
C20 C15 H15A 119.7 . .
C17 C16 C15 119.9(2) . .
C17 C16 H16A 120.0 . .
C15 C16 H16A 120.0 . .
C16 C17 C18 119.8(2) . .
C16 C17 H17A 120.1 . .
C18 C17 H17A 120.1 . .
C19 C18 C17 120.6(2) . .
C19 C18 H18A 119.7 . .
C17 C18 H18A 119.7 . .
C18 C19 C20 120.2(2) . .
C18 C19 H19A 119.9 . .
C20 C19 H19A 119.9 . .
C19 C20 C15 118.94(19) . .
C19 C20 C14 120.59(18) . .
C15 C20 C14 120.30(19) . .
N1 C21 P2 114.64(13) 7_556 .
N1 C21 H21A 108.6 7_556 .
P2 C21 H21A 108.6 . .
N1 C21 H21B 108.6 7_556 .
P2 C21 H21B 108.6 . .
H21A C21 H21B 107.6 . .
C23 C22 C27 120.60(18) . .
C23 C22 H22A 119.7 . .
C27 C22 H22A 119.7 . .
C24 C23 C22 121.16(19) . .
C24 C23 H23A 119.4 . .
C22 C23 H23A 119.4 . .
C23 C24 C25 119.03(19) . .
C23 C24 H24A 120.5 . .
C25 C24 H24A 120.5 . .
C24 C25 C26 120.30(19) . .
C24 C25 H25A 119.8 . .
C26 C25 H25A 119.8 . .
C25 C26 C27 121.11(18) . .
C25 C26 H26A 119.4 . .
C27 C26 H26A 119.4 . .
C22 C27 C26 117.80(17) . .
C22 C27 P2 122.14(14) . .
C26 C27 P2 120.03(14) . .
C29 C28 C33 120.76(18) . .
C29 C28 H28A 119.6 . .
C33 C28 H28A 119.6 . .
C28 C29 C30 119.94(19) . .
C28 C29 H29A 120.0 . .
C30 C29 H29A 120.0 . .
C31 C30 C29 119.94(18) . .
C31 C30 H30A 120.0 . .
C29 C30 H30A 120.0 . .
C30 C31 C32 120.00(19) . .
C30 C31 H31A 120.0 . .
C32 C31 H31A 120.0 . .
C31 C32 C33 120.83(18) . .
C31 C32 H32A 119.6 . .
C33 C32 H32A 119.6 . .
C28 C33 C32 118.49(17) . .
C28 C33 P2 122.70(14) . .
C32 C33 P2 118.56(14) . .

loop_
_geom_bond_atom_site_label_1
_geom_bond_atom_site_label_2
_geom_bond_distance
_geom_bond_site_symmetry_2
Mo1 N2 2.0263(17) .
Mo1 N2 2.0263(17) 7_556
Mo1 P1 2.4549(6) 7_556
Mo1 P1 2.4549(6) .
Mo1 P2 2.4798(6) .
Mo1 P2 2.4798(6) 7_556
N1 C21 1.461(2) 7_556
N1 C13 1.464(2) .
N1 C14 1.469(2) .
N2 N3 1.116(2) .
P1 C12 1.8387(19) .
P1 C6 1.8483(19) .
P1 C13 1.8566(19) .
P2 C33 1.8473(18) .
P2 C27 1.8538(19) .
P2 C21 1.8637(19) .
C1 C2 1.388(3) .
C1 C6 1.397(3) .
C1 H1A 0.9500 .
C2 C3 1.384(3) .
C2 H2A 0.9500 .
C3 C4 1.385(3) .
C3 H3A 0.9500 .
C4 C5 1.390(3) .
C4 H4A 0.9500 .
C5 C6 1.399(3) .
C5 H5A 0.9500 .
C7 C12 1.393(3) .
C7 C8 1.395(3) .
C7 H7A 0.9500 .
C8 C9 1.382(3) .
C8 H8A 0.9500 .
C9 C10 1.385(3) .
C9 H9A 0.9500 .
C10 C11 1.389(3) .
C10 H10A 0.9500 .
C11 C12 1.397(3) .
C11 H11A 0.9500 .
C13 H13A 0.9900 .
C13 H13B 0.9900 .
C14 C20 1.508(3) .
C14 H14A 0.9900 .
C14 H14B 0.9900 .
C15 C16 1.392(3) .
C15 C20 1.395(3) .
C15 H15A 0.9500 .
C16 C17 1.383(3) .
C16 H16A 0.9500 .
C17 C18 1.386(3) .
C17 H17A 0.9500 .
C18 C19 1.385(3) .
C18 H18A 0.9500 .
C19 C20 1.393(3) .
C19 H19A 0.9500 .
C21 N1 1.461(2) 7_556
C21 H21A 0.9900 .
C21 H21B 0.9900 .
C22 C23 1.391(3) .
C22 C27 1.397(3) .
C22 H22A 0.9500 .
C23 C24 1.382(3) .
C23 H23A 0.9500 .
C24 C25 1.385(3) .
C24 H24A 0.9500 .
C25 C26 1.394(3) .
C25 H25A 0.9500 .
C26 C27 1.402(3) .
C26 H26A 0.9500 .
C28 C29 1.391(3) .
C28 C33 1.394(3) .
C28 H28A 0.9500 .
C29 C30 1.392(3) .
C29 H29A 0.9500 .
C30 C31 1.382(3) .
C30 H30A 0.9500 .
C31 C32 1.391(3) .
C31 H31A 0.9500 .
C32 C33 1.398(3) .
C32 H32A 0.9500 .
